data_4020503
loop_
_publ_author_name
'Mar\'ia E. Gonz\'alez N\'u\~nez'
'Jorge Royo'
'Rossella Mello'
'Minerva B\'aguena'
'Jaime Mart\'inez Ferrer'
'Carmen Ram\'irez de Arellano'
'Gregorio Asensio'
'G. K. Surya Prakash'

_publ_section_title
;
 Oxygenation of Alkane C-H Bonds with
 Methyl(trifluoromethyl)dioxirane: Effect of
 the Substituents and the Solvent
 on the Reaction Rate
;
_journal_name_full 'Journal of Organic Chemistry'
_journal_page_first 7919
_journal_page_last 7924
_journal_paper_doi 10.1021/jo0509511
_journal_volume 70
_journal_year 2005
_chemical_formula_sum 'C12 H18 O2'
_chemical_formula_weight 194.26
_space_group_IT_number 14
_symmetry_cell_setting monoclinic
_symmetry_space_group_name_Hall '-P 2ybc'
_symmetry_space_group_name_H-M 'P 1 21/c 1'
_cell_angle_alpha 90.00
_cell_angle_beta 90.204(15)
_cell_angle_gamma 90.00
_cell_formula_units_Z 4
_cell_length_a 8.355(2)
_cell_length_b 11.4931(12)
_cell_length_c 10.8936(13)
_cell_measurement_temperature 293(2)
_cell_volume 1046.1(3)
_diffrn_ambient_temperature 293(2)
_exptl_crystal_density_diffrn 1.233
_cod_original_sg_symbol_H-M 'P 21/c'
_cod_database_code 4020503

loop_
_symmetry_equiv_pos_as_xyz
'x, y, z'
'-x, y+1/2, -z+1/2'
'-x, -y, -z'
'x, -y-1/2, z-1/2'

loop_
_atom_site_label
_atom_site_type_symbol
_atom_site_fract_x
_atom_site_fract_y
_atom_site_fract_z
_atom_site_U_iso_or_equiv
_atom_site_adp_type
_atom_site_occupancy
_atom_site_symmetry_multiplicity
_atom_site_calc_flag
_atom_site_refinement_flags
_atom_site_disorder_assembly
_atom_site_disorder_group
O1 O -0.11207(14) 0.61621(13) 0.27991(11) 0.0766(4) Uani 1 1 d . . .
H1 H -0.1602 0.5850 0.2230 0.115 Uiso 1 1 calc R . .
O2 O 0.25248(14) 0.49357(10) -0.06341(9) 0.0585(3) Uani 1 1 d . . .
C1 C 0.26380(17) 0.43602(12) 0.26114(11) 0.0457(3) Uani 1 1 d . . .
H1A H 0.2816 0.3518 0.2591 0.055 Uiso 1 1 calc R . .
C2 C 0.33628(15) 0.49216(12) 0.14594(12) 0.0435(3) Uani 1 1 d . . .
H2A H 0.4525 0.4822 0.1525 0.052 Uiso 1 1 calc R . .
C3 C 0.30470(18) 0.62334(12) 0.14940(13) 0.0511(4) Uani 1 1 d . . .
H3A H 0.3488 0.6597 0.0755 0.061 Uiso 1 1 calc R . .
C4 C 0.12561(19) 0.64700(12) 0.15572(13) 0.0514(4) Uani 1 1 d . . .
H4A H 0.1069 0.7303 0.1573 0.062 Uiso 1 1 calc R . .
H4B H 0.0735 0.6155 0.0833 0.062 Uiso 1 1 calc R . .
C5 C 0.05470(17) 0.59168(13) 0.27009(12) 0.0474(3) Uani 1 1 d . . .
C6 C 0.1360(2) 0.64290(14) 0.38353(13) 0.0566(4) Uani 1 1 d . . .
H6A H 0.0912 0.6083 0.4570 0.068 Uiso 1 1 calc R . .
H6B H 0.1174 0.7262 0.3866 0.068 Uiso 1 1 calc R . .
C7 C 0.3159(2) 0.61871(14) 0.37843(14) 0.0598(4) Uani 1 1 d . . .
H7A H 0.3677 0.6517 0.4514 0.072 Uiso 1 1 calc R . .
C8 C 0.3452(2) 0.48808(14) 0.37495(14) 0.0622(4) Uani 1 1 d . . .
H8A H 0.3025 0.4523 0.4485 0.075 Uiso 1 1 calc R . .
H8B H 0.4593 0.4728 0.3723 0.075 Uiso 1 1 calc R . .
C9 C 0.08489(17) 0.46105(12) 0.26554(12) 0.0468(3) Uani 1 1 d . . .
H9A H 0.0390 0.4245 0.3375 0.056 Uiso 1 1 calc R . .
H9B H 0.0333 0.4284 0.1935 0.056 Uiso 1 1 calc R . .
C10 C 0.3870(2) 0.67438(16) 0.26355(16) 0.0682(5) Uani 1 1 d . . .
H10A H 0.5011 0.6592 0.2603 0.082 Uiso 1 1 calc R . .
H10B H 0.3712 0.7580 0.2659 0.082 Uiso 1 1 calc R . .
C11 C 0.28593(15) 0.43538(13) 0.02633(12) 0.0434(3) Uani 1 1 d . . .
C12 C 0.2871(2) 0.30534(14) 0.01875(14) 0.0593(4) Uani 1 1 d . . .
H12A H 0.2051 0.2743 0.0709 0.089 Uiso 1 1 calc R . .
H12B H 0.3896 0.2766 0.0450 0.089 Uiso 1 1 calc R . .
H12C H 0.2675 0.2817 -0.0645 0.089 Uiso 1 1 calc R . .

loop_
_atom_site_aniso_label
_atom_site_aniso_U_11
_atom_site_aniso_U_22
_atom_site_aniso_U_33
_atom_site_aniso_U_23
_atom_site_aniso_U_13
_atom_site_aniso_U_12
O1 0.0555(7) 0.1091(11) 0.0652(7) -0.0338(7) 0.0038(5) 0.0177(7)
O2 0.0674(7) 0.0677(7) 0.0403(5) 0.0043(5) -0.0029(4) 0.0034(5)
C1 0.0627(8) 0.0383(7) 0.0359(6) 0.0038(5) -0.0077(6) 0.0033(6)
C2 0.0352(6) 0.0525(8) 0.0428(7) 0.0012(6) -0.0029(5) -0.0011(5)
C3 0.0609(9) 0.0466(8) 0.0459(7) 0.0079(6) 0.0006(6) -0.0159(6)
C4 0.0701(10) 0.0409(7) 0.0432(7) 0.0027(5) -0.0065(6) 0.0097(7)
C5 0.0485(7) 0.0529(8) 0.0408(7) -0.0083(6) 0.0001(5) 0.0034(6)
C6 0.0790(11) 0.0503(8) 0.0405(7) -0.0103(6) -0.0034(7) -0.0020(7)
C7 0.0726(10) 0.0588(9) 0.0478(8) -0.0085(7) -0.0195(7) -0.0104(8)
C8 0.0784(11) 0.0644(10) 0.0435(8) 0.0008(7) -0.0204(7) 0.0068(8)
C9 0.0588(8) 0.0475(7) 0.0341(6) -0.0030(5) 0.0080(6) -0.0141(6)
C10 0.0738(11) 0.0589(10) 0.0718(11) -0.0067(8) -0.0090(8) -0.0257(8)
C11 0.0340(6) 0.0569(8) 0.0394(7) 0.0004(6) 0.0049(5) 0.0030(6)
C12 0.0708(10) 0.0575(9) 0.0495(8) -0.0080(7) 0.0021(7) 0.0111(8)

loop_
_geom_bond_atom_site_label_1
_geom_bond_atom_site_label_2
_geom_bond_distance
_geom_bond_site_symmetry_2
_geom_bond_publ_flag
O1 C5 1.4260(18) . ?
O1 H1 0.8200 . ?
O2 C11 1.2163(16) . ?
C1 C9 1.523(2) . ?
C1 C8 1.5337(19) . ?
C1 C2 1.5373(18) . ?
C1 H1A 0.9800 . ?
C2 C11 1.5155(18) . ?
C2 C3 1.531(2) . ?
C2 H2A 0.9800 . ?
C3 C4 1.523(2) . ?
C3 C10 1.535(2) . ?
C3 H3A 0.9800 . ?
C4 C5 1.521(2) . ?
C4 H4A 0.9700 . ?
C4 H4B 0.9700 . ?
C5 C9 1.523(2) . ?
C5 C6 1.5261(19) . ?
C6 C7 1.530(2) . ?
C6 H6A 0.9700 . ?
C6 H6B 0.9700 . ?
C7 C8 1.522(2) . ?
C7 C10 1.528(2) . ?
C7 H7A 0.9800 . ?
C8 H8A 0.9700 . ?
C8 H8B 0.9700 . ?
C9 H9A 0.9700 . ?
C9 H9B 0.9700 . ?
C10 H10A 0.9700 . ?
C10 H10B 0.9700 . ?
C11 C12 1.497(2) . ?
C12 H12A 0.9600 . ?
C12 H12B 0.9600 . ?
C12 H12C 0.9600 . ?
